data_4322382
loop_
_publ_author_name
'Christine A. Goddard'
'R. H. Holm'

_publ_section_title
;
 Synthesis and Reactivity Aspects of the Bis(dithiolene) Chalcogenide
 Series [WIVQ(S2C2R2)2]2- (Q = O, S, Se)
;
_journal_name_full 'Inorganic Chemistry'
_journal_page_first 5389
_journal_page_last 5398
_journal_paper_doi 10.1021/ic9903329
_journal_volume 38
_journal_year 1999
_chemical_formula_sum 'C27 H59 N3 O2 S4 W'
_chemical_formula_weight 769.86
_chemical_name_systematic
;
 ?
;
_space_group_IT_number 62
_symmetry_cell_setting orthorhombic
_symmetry_space_group_name_Hall '-P 2ac 2n'
_symmetry_space_group_name_H-M 'P n m a'
_atom_sites_solution_hydrogens geom
_atom_sites_solution_primary direct
_atom_sites_solution_secondary difmap
_audit_creation_method SHELXL-97
_cell_angle_alpha 90.00
_cell_angle_beta 90.00
_cell_angle_gamma 90.00
_cell_formula_units_Z 4
_cell_length_a 17.6352(4)
_cell_length_b 10.9691(2)
_cell_length_c 20.2778(5)
_cell_measurement_temperature 213(2)
_cell_volume 3922.58(15)
_computing_structure_refinement 'SHELXL-97 (Sheldrick, 1997)'
_computing_structure_solution 'SHELXS-97 (Sheldrick, 1990)'
_diffrn_ambient_temperature 213(2)
_diffrn_measured_fraction_theta_full 0.999
_diffrn_measured_fraction_theta_max 0.999
_diffrn_radiation_monochromator graphite
_diffrn_radiation_source 'fine-focus sealed tube'
_diffrn_radiation_type MoK\a
_diffrn_radiation_wavelength 0.71073
_diffrn_reflns_av_R_equivalents 0.0484
_diffrn_reflns_av_sigmaI/netI 0.0273
_diffrn_reflns_limit_h_max 20
_diffrn_reflns_limit_h_min -20
_diffrn_reflns_limit_k_max 13
_diffrn_reflns_limit_k_min -11
_diffrn_reflns_limit_l_max 24
_diffrn_reflns_limit_l_min -13
_diffrn_reflns_number 20311
_diffrn_reflns_theta_full 25.00
_diffrn_reflns_theta_max 25.00
_diffrn_reflns_theta_min 1.53
_exptl_absorpt_coefficient_mu 3.181
_exptl_crystal_density_diffrn 1.304
_exptl_crystal_density_method 'not measured'
_exptl_crystal_F_000 1584
_refine_diff_density_max 0.945
_refine_diff_density_min -0.868
_refine_diff_density_rms 0.089
_refine_ls_extinction_method none
_refine_ls_goodness_of_fit_ref 1.044
_refine_ls_hydrogen_treatment mixed
_refine_ls_matrix_type full
_refine_ls_number_parameters 205
_refine_ls_number_reflns 3650
_refine_ls_number_restraints 0
_refine_ls_restrained_S_all 1.044
_refine_ls_R_factor_all 0.0416
_refine_ls_R_factor_gt 0.0341
_refine_ls_shift/su_max 0.007
_refine_ls_shift/su_mean 0.000
_refine_ls_structure_factor_coef Fsqd
_refine_ls_weighting_details 'calc w=1/[\s^2^(Fo^2^)+(0.0420P)^2^+7.5000P] where P=(Fo^2^+2Fc^2^)/3'
_refine_ls_weighting_scheme calc
_refine_ls_wR_factor_gt 0.0855
_refine_ls_wR_factor_ref 0.0900
_reflns_number_gt 3161
_reflns_number_total 3650
_reflns_threshold_expression >2sigma(I)
_cod_data_source_file ic9903329_4.cif
_cod_data_source_block cag32a
_cod_database_code 4322382

loop_
_symmetry_equiv_pos_as_xyz
'x, y, z'
'-x+1/2, -y, z+1/2'
'-x, y+1/2, -z'
'x+1/2, -y+1/2, -z+1/2'
'-x, -y, -z'
'x-1/2, y, -z-1/2'
'x, -y-1/2, z'
'-x-1/2, y-1/2, z-1/2'

loop_
_atom_site_label
_atom_site_type_symbol
_atom_site_fract_x
_atom_site_fract_y
_atom_site_fract_z
_atom_site_U_iso_or_equiv
_atom_site_adp_type
_atom_site_occupancy
_atom_site_symmetry_multiplicity
_atom_site_calc_flag
_atom_site_refinement_flags
_atom_site_disorder_assembly
_atom_site_disorder_group
W1 W 0.403955(13) -0.2500 0.868692(13) 0.04559(11) Uani 1 2 d S . .
O1 O 0.4973(3) -0.2500 0.8967(3) 0.0754(16) Uani 1 2 d S . .
S1 S 0.33131(8) -0.10914(13) 0.93153(7) 0.0670(4) Uani 1 1 d . . .
S2 S 0.39441(7) -0.10765(11) 0.78045(7) 0.0539(3) Uani 1 1 d . . .
C1 C 0.2821(3) -0.1891(6) 0.9951(3) 0.0699(15) Uani 1 1 d . . .
C2 C 0.2411(4) -0.1096(8) 1.0446(4) 0.112(3) Uani 1 1 d . . .
H2A H 0.2161 -0.1607 1.0770 0.169 Uiso 1 1 calc R . .
H2B H 0.2036 -0.0602 1.0220 0.169 Uiso 1 1 calc R . .
H2C H 0.2774 -0.0569 1.0666 0.169 Uiso 1 1 calc R . .
C3 C 0.4013(2) -0.1898(5) 0.7041(2) 0.0560(12) Uani 1 1 d . . .
C4 C 0.4034(4) -0.1081(8) 0.6434(3) 0.087(2) Uani 1 1 d . . .
H4A H 0.4073 -0.1581 0.6041 0.131 Uiso 1 1 calc R . .
H4B H 0.4470 -0.0543 0.6460 0.131 Uiso 1 1 calc R . .
H4C H 0.3574 -0.0599 0.6415 0.131 Uiso 1 1 calc R . .
N1 N 0.3515(4) 0.2500 1.2622(4) 0.102(3) Uani 1 2 d S . .
C5 C 0.4003(5) 0.1408(14) 1.2475(6) 0.178(6) Uani 1 1 d . . .
H5A H 0.4441 0.1405 1.2772 0.213 Uiso 1 1 calc R . .
H5B H 0.4192 0.1461 1.2022 0.213 Uiso 1 1 calc R . .
C6 C 0.3553(11) 0.0215(14) 1.2563(7) 0.261(10) Uani 1 1 d . . .
H6A H 0.3883 -0.0475 1.2480 0.391 Uiso 1 1 calc R . .
H6B H 0.3133 0.0199 1.2253 0.391 Uiso 1 1 calc R . .
H6C H 0.3358 0.0169 1.3009 0.391 Uiso 1 1 calc R . .
C7 C 0.2827(5) 0.2500 1.2182(5) 0.111(4) Uani 1 2 d S . .
H7B H 0.2529 0.1793 1.2285 0.134 Uiso 1 1 d R . .
C8 C 0.3012(7) 0.2500 1.1452(6) 0.142(6) Uani 1 2 d S . .
H8A H 0.2549 0.2500 1.1203 0.212 Uiso 1 2 d SR . .
H8C H 0.3301 0.1785 1.1346 0.212 Uiso 1 1 d R . .
C9 C 0.3210(5) 0.2500 1.3314(5) 0.118(4) Uani 1 2 d S . .
H9B H 0.2896 0.3207 1.3371 0.142 Uiso 1 1 d R . .
C10 C 0.3825(8) 0.2500 1.3847(6) 0.179(9) Uani 1 2 d S . .
H10A H 0.3591 0.2500 1.4275 0.269 Uiso 1 2 d SR . .
H10C H 0.4134 0.3215 1.3800 0.269 Uiso 1 1 d R . .
N2 N 0.5529(6) -0.2500 1.0973(4) 0.105(3) Uani 1 2 d S . .
C11 C 0.5049(13) -0.1568(14) 1.1264(10) 0.156(10) Uani 0.50 1 d P A 1
H11A H 0.5408 -0.0990 1.1434 0.187 Uiso 0.50 1 d PR A 1
H11B H 0.4837 -0.1964 1.1644 0.187 Uiso 0.50 1 d PR A 1
C12 C 0.450(2) -0.075(3) 1.0985(19) 0.111(10) Uani 0.50 1 d P A 1
H12A H 0.4307 -0.0211 1.1326 0.167 Uiso 0.50 1 calc PR A 1
H12B H 0.4078 -0.1221 1.0804 0.167 Uiso 0.50 1 calc PR A 1
H12C H 0.4730 -0.0275 1.0637 0.167 Uiso 0.50 1 calc PR A 1
C13 C 0.6093(13) -0.1960(19) 1.0402(14) 0.172(13) Uani 0.50 1 d P . 1
H13A H 0.6182 -0.1110 1.0484 0.206 Uiso 0.50 1 d PR . 1
H13B H 0.5804 -0.2001 1.0002 0.206 Uiso 0.50 1 d PR . 1
C14 C 0.6713(14) -0.2500 1.0204(12) 0.219(12) Uani 1 2 d S . 1
H14A H 0.6932 -0.2067 0.9839 0.329 Uiso 0.50 1 d PR . 1
H14B H 0.7040 -0.2500 1.0581 0.329 Uiso 1 2 d SR . 1
H14C H 0.6653 -0.3343 1.0088 0.329 Uiso 0.50 1 d PR . 1
C15 C 0.5993(9) -0.1873(12) 1.1505(8) 0.103(5) Uani 0.50 1 d P . 2
H15A H 0.5637 -0.1567 1.1823 0.124 Uiso 0.50 1 d PR . 2
H15B H 0.6230 -0.1179 1.1303 0.124 Uiso 0.50 1 d PR . 2
C16 C 0.6577(9) -0.2500 1.1858(8) 0.164(7) Uani 1 2 d S . 2
H16A H 0.6811 -0.1972 1.2176 0.246 Uiso 0.50 1 d PR . 2
H16B H 0.6351 -0.3182 1.2081 0.246 Uiso 0.50 1 d PR . 2
H16C H 0.6952 -0.2788 1.1553 0.246 Uiso 0.50 1 d PR . 2
C17 C 0.5088(11) -0.1482(12) 1.0594(6) 0.093(5) Uani 0.50 1 d P A 2
H17A H 0.4896 -0.1894 1.0212 0.112 Uiso 0.50 1 d PR A 2
H17B H 0.5476 -0.0944 1.0433 0.112 Uiso 0.50 1 d PR A 2
C18 C 0.455(3) -0.093(3) 1.079(2) 0.149(18) Uani 0.50 1 d P A 2
H18A H 0.4411 -0.0427 1.0421 0.223 Uiso 0.50 1 d PR A 2
H18B H 0.4115 -0.1407 1.0922 0.223 Uiso 0.50 1 d PR A 2
H18C H 0.4710 -0.0433 1.1149 0.223 Uiso 0.50 1 d PR A 2
N3 N 0.4546(12) -0.2500 1.4104(10) 0.208(7) Uiso 1 2 d S . .
O2 O 0.3896(16) -0.150(3) 1.4451(16) 0.285(13) Uiso 0.50 1 d P . .
C19 C 0.5081(14) -0.189(2) 1.4582(11) 0.187(10) Uiso 0.50 1 d P . .
H19A H 0.5579 -0.2237 1.4556 0.280 Uiso 0.50 1 d PR . .
H19B H 0.5112 -0.1024 1.4517 0.280 Uiso 0.50 1 d PR . .
H19C H 0.4867 -0.2056 1.5008 0.280 Uiso 0.50 1 d PR . .
C20 C 0.5029(17) -0.2500 1.3399(14) 0.309(14) Uiso 1 2 d S . .
H20A H 0.5301 -0.3249 1.3336 0.463 Uiso 1 1 d R . .
H20B H 0.4643 -0.2500 1.3067 0.463 Uiso 1 2 d SR . .
C21 C 0.4106(15) -0.151(3) 1.3960(16) 0.176(10) Uiso 0.50 1 d P . .
H21A H 0.4024 -0.1029 1.3582 0.211 Uiso 0.50 1 calc PR . .

loop_
_atom_site_aniso_label
_atom_site_aniso_U_11
_atom_site_aniso_U_22
_atom_site_aniso_U_33
_atom_site_aniso_U_23
_atom_site_aniso_U_13
_atom_site_aniso_U_12
W1 0.03398(15) 0.05845(18) 0.04433(17) 0.000 -0.00297(10) 0.000
O1 0.038(3) 0.126(5) 0.062(3) 0.000 -0.005(2) 0.000
S1 0.0674(8) 0.0636(8) 0.0699(9) -0.0218(7) 0.0162(7) -0.0123(7)
S2 0.0556(7) 0.0442(6) 0.0618(8) 0.0026(5) 0.0040(5) -0.0025(5)
C1 0.053(3) 0.100(4) 0.057(3) -0.011(3) 0.010(2) -0.003(3)
C2 0.101(5) 0.140(7) 0.096(5) -0.039(5) 0.038(4) -0.004(5)
C3 0.044(2) 0.074(3) 0.050(3) 0.007(2) -0.0008(19) 0.005(2)
C4 0.088(5) 0.113(6) 0.060(4) 0.027(4) 0.005(3) 0.003(4)
N1 0.039(4) 0.180(9) 0.087(5) 0.000 0.015(4) 0.000
C5 0.096(6) 0.325(19) 0.112(7) 0.010(10) 0.016(5) 0.097(9)
C6 0.38(3) 0.175(14) 0.223(17) 0.050(13) 0.072(18) 0.087(16)
C7 0.047(5) 0.180(12) 0.107(8) 0.000 -0.002(5) 0.000
C8 0.073(7) 0.249(19) 0.103(9) 0.000 -0.009(6) 0.000
C9 0.057(5) 0.210(14) 0.088(7) 0.000 0.021(5) 0.000
C10 0.089(8) 0.36(3) 0.088(9) 0.000 0.007(7) 0.000
N2 0.180(9) 0.045(4) 0.089(6) 0.000 -0.068(6) 0.000
C11 0.21(2) 0.069(9) 0.19(2) -0.068(11) -0.131(18) 0.059(12)
C12 0.118(19) 0.11(2) 0.110(14) -0.032(13) -0.006(13) -0.023(15)
C13 0.18(2) 0.111(14) 0.23(3) 0.092(17) -0.09(2) -0.087(14)
C14 0.21(2) 0.29(3) 0.161(18) 0.000 0.00(2) 0.000
C15 0.156(16) 0.058(7) 0.096(10) -0.006(7) -0.047(10) -0.026(8)
C16 0.189(15) 0.125(11) 0.178(15) 0.000 -0.113(13) 0.000
C17 0.159(15) 0.061(8) 0.059(8) 0.001(6) -0.033(9) 0.014(9)
C18 0.15(3) 0.071(15) 0.23(4) 0.03(2) -0.07(3) 0.034(15)

loop_
_atom_type_symbol
_atom_type_description
_atom_type_scat_dispersion_real
_atom_type_scat_dispersion_imag
_atom_type_scat_source
C C 0.0033 0.0016 'International Tables Vol C Tables 4.2.6.8 and 6.1.1.4'
H H 0.0000 0.0000 'International Tables Vol C Tables 4.2.6.8 and 6.1.1.4'
N N 0.0061 0.0033 'International Tables Vol C Tables 4.2.6.8 and 6.1.1.4'
O O 0.0106 0.0060 'International Tables Vol C Tables 4.2.6.8 and 6.1.1.4'
S S 0.1246 0.1234 'International Tables Vol C Tables 4.2.6.8 and 6.1.1.4'
W W -0.8490 6.8722 'International Tables Vol C Tables 4.2.6.8 and 6.1.1.4'

loop_
_geom_angle_atom_site_label_1
_geom_angle_atom_site_label_2
_geom_angle_atom_site_label_3
_geom_angle
_geom_angle_site_symmetry_1
_geom_angle_site_symmetry_3
_geom_angle_publ_flag
O1 W1 S1 109.56(14) . . ?
O1 W1 S1 109.56(14) . 7 ?
S1 W1 S1 81.07(7) . 7 ?
O1 W1 S2 108.16(13) . . ?
S1 W1 S2 86.47(5) . . ?
S1 W1 S2 142.27(5) 7 . ?
O1 W1 S2 108.17(13) . 7 ?
S1 W1 S2 142.27(5) . 7 ?
S1 W1 S2 86.47(5) 7 7 ?
S2 W1 S2 81.97(6) . 7 ?
C1 S1 W1 109.3(2) . . ?
C3 S2 W1 108.30(18) . . ?
C1 C1 C2 125.2(4) 7 . ?
C1 C1 S1 119.42(19) 7 . ?
C2 C1 S1 115.4(5) . . ?
C3 C3 C4 126.0(4) 7 . ?
C3 C3 S2 120.13(17) 7 . ?
C4 C3 S2 113.8(5) . . ?
C9 N1 C5 112.9(6) . 7_565 ?
C9 N1 C5 112.9(6) . . ?
C5 N1 C5 105.5(11) 7_565 . ?
C9 N1 C7 105.4(7) . . ?
C5 N1 C7 110.1(6) 7_565 . ?
C5 N1 C7 110.1(6) . . ?
N1 C5 C6 111.0(8) . . ?
N1 C7 C8 113.9(8) . . ?
N1 C9 C10 114.0(8) . . ?
C11 N2 C11 89(2) . 7 ?
C11 N2 C15 72.9(9) . . ?
C11 N2 C15 110.1(11) 7 . ?
C11 N2 C15 110.0(11) . 7 ?
C11 N2 C15 72.9(9) 7 7 ?
C15 N2 C15 53.8(11) . 7 ?
C11 N2 C17 53.6(9) . . ?
C11 N2 C17 114.4(12) 7 . ?
C15 N2 C17 107.1(8) . . ?
C15 N2 C17 160.2(8) 7 . ?
C11 N2 C17 114.4(12) . 7 ?
C11 N2 C17 53.6(9) 7 7 ?
C15 N2 C17 160.2(8) . 7 ?
C15 N2 C17 107.1(8) 7 7 ?
C17 N2 C17 91.3(11) . 7 ?
C11 N2 C13 153.7(14) . 7 ?
C11 N2 C13 112.8(13) 7 7 ?
C15 N2 C13 109.8(13) . 7 ?
C15 N2 C13 90.7(12) 7 7 ?
C17 N2 C13 102.4(12) . 7 ?
C17 N2 C13 72.3(11) 7 7 ?
C11 N2 C13 112.8(13) . . ?
C11 N2 C13 153.7(14) 7 . ?
C15 N2 C13 90.7(12) . . ?
C15 N2 C13 109.8(13) 7 . ?
C17 N2 C13 72.3(11) . . ?
C17 N2 C13 102.4(12) 7 . ?
C13 N2 C13 42.5(19) 7 . ?
C12 C11 N2 132(2) . . ?
C13 C13 C14 63.0(8) 7 . ?
C13 C13 N2 68.8(10) 7 . ?
C14 C13 N2 124.2(17) . . ?
C13 C14 C13 53.9(17) . 7 ?
C15 C15 C16 61.2(5) 7 . ?
C15 C15 N2 63.1(5) 7 . ?
C16 C15 N2 121.7(10) . . ?
C15 C16 C15 57.5(11) 7 . ?
C18 C17 N2 126(2) . . ?
C21 N3 C21 105(3) . 7 ?
C21 N3 C19 148(2) . 7 ?
C21 N3 C19 97.9(16) 7 7 ?
C21 N3 C19 97.9(16) . . ?
C21 N3 C19 148(2) 7 . ?
C19 N3 C19 52.7(19) 7 . ?
C21 N3 C20 96.1(19) . . ?
C21 N3 C20 96.1(19) 7 . ?
C19 N3 C20 103.4(18) 7 . ?
C19 N3 C20 103.4(18) . . ?
C21 N3 O2 102.5(19) . 7 ?
C21 N3 O2 37.7(16) 7 7 ?
C19 N3 O2 82.6(15) 7 7 ?
C19 N3 O2 116(2) . 7 ?
C20 N3 O2 133.3(15) . 7 ?
C19 C19 N3 63.6(9) 7 . ?
O2 C21 N3 90(3) . . ?

loop_
_geom_bond_atom_site_label_1
_geom_bond_atom_site_label_2
_geom_bond_distance
_geom_bond_site_symmetry_2
_geom_bond_publ_flag
W1 O1 1.741(5) . ?
W1 S1 2.3774(13) . ?
W1 S1 2.3775(13) 7 ?
W1 S2 2.3808(13) . ?
W1 S2 2.3808(13) 7 ?
S1 C1 1.785(5) . ?
S2 C3 1.795(5) . ?
C1 C1 1.337(12) 7 ?
C1 C2 1.513(8) . ?
C3 C3 1.320(11) 7 ?
C3 C4 1.523(8) . ?
N1 C9 1.503(12) . ?
N1 C5 1.504(12) 7_565 ?
N1 C5 1.504(12) . ?
N1 C7 1.506(11) . ?
C5 C6 1.542(18) . ?
C7 C8 1.515(14) . ?
C9 C10 1.531(16) . ?
N2 C11 1.454(19) . ?
N2 C11 1.454(19) 7 ?
N2 C15 1.520(14) . ?
N2 C15 1.520(14) 7 ?
N2 C17 1.563(15) . ?
N2 C17 1.563(15) 7 ?
N2 C13 1.64(3) 7 ?
N2 C13 1.64(3) . ?
C11 C12 1.44(4) . ?
C13 C13 1.19(4) 7 ?
C13 C14 1.31(3) . ?
C14 C13 1.31(3) 7 ?
C15 C15 1.38(3) 7 ?
C15 C16 1.430(16) . ?
C16 C15 1.430(16) 7 ?
C17 C18 1.20(4) . ?
N3 C21 1.37(3) . ?
N3 C21 1.37(3) 7 ?
N3 C19 1.51(2) 7 ?
N3 C19 1.51(2) . ?
N3 C20 1.66(3) . ?
N3 O2 1.74(3) 7 ?
O2 C21 1.06(4) . ?
C19 C19 1.34(5) 7 ?
